data_2005270
loop_
_publ_author_name
'Sabel, D. M.'
'Thompson, J. A.'
'Butcher, R.'
'Smith, P. H.'

_publ_contact_author
;
  Paul Smith
  MS C346
  Los Alamos National Laboratory
  Los Alamos
  NM 87545
  USA
;
_publ_section_title
;
 2-Carboxy-9-dihydroxymethyl-1,10-phenanthroline Complexes of
 Cobalt(II) and Copper(II)
;
_journal_issue 8
_journal_name_full 'Acta Crystallographica Section C'
_journal_page_first 1950
_journal_page_last 1954
_journal_paper_doi 10.1107/S010827019600443X
_journal_volume 52
_journal_year 1996
_chemical_formula_iupac '[Cu (C14 H9 N2 O4)2], H2 O'
_chemical_formula_moiety 'C28 H18 Cu N4 O8, H2 O'
_chemical_formula_structural '(C14 H9 N2 O4)2 Cu, H2 O'
_chemical_formula_sum 'C28 H20 Cu N4 O9'
_chemical_formula_weight 620.02
_chemical_name_systematic
;
 bis (2-carboxyl-9-dihydroxymethyl-1,10-phenanthroline) copper(II) hydrate
;
_space_group_IT_number 2
_symmetry_cell_setting triclinic
_symmetry_space_group_name_Hall '-P 1'
_symmetry_space_group_name_H-M 'P -1'
_audit_creation_method SHELXL
_cell_angle_alpha 82.10(3)
_cell_angle_beta 75.06(3)
_cell_angle_gamma 86.06(3)
_cell_formula_units_Z 2
_cell_length_a 7.793(2)
_cell_length_b 12.448(2)
_cell_length_c 13.021(3)
_cell_measurement_reflns_used 32
_cell_measurement_temperature 293(2)
_cell_measurement_theta_max 11
_cell_measurement_theta_min 9
_cell_volume 1208.1(5)
_computing_cell_refinement XSCANS
_computing_data_collection 'XSCANS (Siemens, 1994)'
_computing_data_reduction XSCANS
_computing_structure_refinement SHELXTL-Plus
_computing_structure_solution SHELXTL-Plus
_diffrn_ambient_temperature 293(2)
_diffrn_measurement_device 'Siemens R3m/V'
_diffrn_measurement_method '\w scans'
_diffrn_radiation_monochromator graphite
_diffrn_radiation_source 'fine-focus sealed tube'
_diffrn_radiation_type MoK\a
_diffrn_radiation_wavelength 0.71073
_diffrn_reflns_av_R_equivalents 0.0157
_diffrn_reflns_limit_h_max 8
_diffrn_reflns_limit_h_min -8
_diffrn_reflns_limit_k_max 14
_diffrn_reflns_limit_k_min -14
_diffrn_reflns_limit_l_max 15
_diffrn_reflns_limit_l_min 0
_diffrn_reflns_number 4508
_diffrn_reflns_theta_max 25
_diffrn_reflns_theta_min 2
_diffrn_standards_decay_% 0
_diffrn_standards_interval_count 97
_diffrn_standards_number 3
_exptl_absorpt_coefficient_mu 0.974
_exptl_absorpt_correction_type none
_exptl_crystal_colour red
_exptl_crystal_density_diffrn 1.704
_exptl_crystal_density_method none
_exptl_crystal_description parallelepiped
_exptl_crystal_F_000 634
_exptl_crystal_size_max 0.09
_exptl_crystal_size_mid 0.06
_exptl_crystal_size_min 0.05
_refine_diff_density_max 0.890
_refine_diff_density_min -0.610
_refine_ls_extinction_method none
_refine_ls_goodness_of_fit_all 3.60
_refine_ls_goodness_of_fit_obs 3.60
_refine_ls_hydrogen_treatment refxyz
_refine_ls_matrix_type full
_refine_ls_number_parameters 200
_refine_ls_number_reflns 1517
_refine_ls_number_restraints 0
_refine_ls_R_factor_all 0.2333
_refine_ls_R_factor_obs 0.1053
_refine_ls_shift/esd_max 0.004
_refine_ls_shift/esd_mean 0.000
_refine_ls_structure_factor_coef F
_refine_ls_weighting_scheme unit
_refine_ls_wR_factor_all 0.2780
_refine_ls_wR_factor_obs 0.1202
_reflns_number_observed 1517
_reflns_number_total 4169
_reflns_observed_criterion >3sigma(F)
_cod_data_source_file kh1071.cif
_cod_data_source_block II
_cod_depositor_comments
;
 Marking attached hydrogen atoms.

 Antanas Vaitkus,
 2017-09-05

 Marking atoms 'O91A', 'O92A' and 'O91C', 'O92C' as belonging to disorder
 groups '1' and '2' after consulting the original publication.

 Antanas Vaitkus,
 2017-09-05
;
_cod_original_cell_volume 1208.0(10)
_cod_database_code 2005270

loop_
_symmetry_equiv_pos_as_xyz
'x, y, z'
'-x, -y, -z'

loop_
_atom_site_aniso_label
_atom_site_aniso_U_11
_atom_site_aniso_U_22
_atom_site_aniso_U_33
_atom_site_aniso_U_12
_atom_site_aniso_U_13
_atom_site_aniso_U_23
Cu 0.077(2) 0.050(2) 0.028(3) -0.0160(10) -0.0050(10) 0.0030(10)
N1A 0.050(7) 0.031(7) 0.063(7) -0.006(6) -0.004(6) -0.014(6)
N10A 0.049(7) 0.045(7) 0.021(6) 0.000(6) -0.003(6) 0.000(6)
N1B 0.057(7) 0.058(7) 0.037(6) -0.010(7) -0.008(6) -0.003(6)
N10B 0.039(7) 0.059(7) 0.039(6) -0.013(6) -0.002(6) -0.006(6)

loop_
_atom_site_label
_atom_site_occupancy
_atom_site_fract_x
_atom_site_fract_y
_atom_site_fract_z
_atom_site_U_iso_or_equiv
_atom_site_thermal_displace_type
_atom_site_calc_flag
_atom_site_refinement_flags
_atom_site_type_symbol
_atom_site_disorder_group
_atom_site_attached_hydrogens
Cu 1 .1573(4) .2456(2) .2151(2) .053(1) Uani d . Cu . 0
O1W 1 .398(3) .385(2) .557(2) .178(7) Uiso d . O . 2
O21A 1 -.090(2) .169(1) .205(1) .071(4) Uiso d . O . 0
O22A 1 -0.205(3) .114(2) .080(2) .152(7) Uiso d . O . 0
O22B 1 -.096(3) .527(2) .315(2) .098(5) Uiso d . O . 0
O21B 1 .051(2) .409(1) .209(1) .063(4) Uiso d . O . 0
O91A .60(3) .609(5) .397(4) .337(3) .110(6) Uiso d P O 1 1
O92A .60(3) .564(6) .220(4) .332(4) .110(6) Uiso d P O 1 1
O91C .40(3) .650(5) .273(3) .335(3) .110(6) Uiso d P O 2 1
O92C .40(3) .419(5) .401(3) .353(3) .110(6) Uiso d P O 2 1
O91B 1 .295(3) -.072(2) .121(2) .117(6) Uiso d . O . 1
O92B 1 .567(3) -.039(2) .107(2) .105(5) Uiso d . O . 1
N1A 1 .187(2) .240(1) .061(1) .050(4) Uani d . N . 0
N10A 1 .435(2) .314(1) .137(1) .040(4) Uani d . N . 0
N1B 1 .074(2) .265(2) .365(1) .051(4) Uani d . N . 0
N10B 1 .258(2) .089(1) .295(1) .047(4) Uani d . N . 0
C2A 1 .058(3) .204(2) .021(1) .038(4) Uiso d . C . 0
C21A 1 -.089(3) .151(2) .118(2) .074(6) Uiso d . C . 0
C3A 1 .070(3) .213(2) -.084(2) .066(5) Uiso d . C . 0
H3A 1 -.021(3) .181(2) -0.107(2) .08 Uiso d R H . 0
C4A 1 .204(3) .264(2) -0.160(2) .056(5) Uiso d . C . 0
H4A 1 .207(3) .276(2) -0.235(2) .08 Uiso d R H . 0
C5A 1 .495(3) .353(2) -0.194(2) .052(5) Uiso d . C . 0
H5A 1 .506(3) .364(2) -0.270(2) .08 Uiso d R H . 0
C6A 1 .623(3) .387(2) -0.153(2) .059(5) Uiso d . C . 0
H6A 1 .725(3) .420(2) -0.201(2) .08 Uiso d R H . 0
C7A 1 .735(3) .415(2) .007(2) .051(5) Uiso d . C . 0
H7A 1 .840(3) .449(2) -.037(2) .08 Uiso d R H . 0
C8A 1 .709(3) .404(2) .110(2) .055(5) Uiso d . C . 0
H8A 1 .793(3) .430(2) .142(2) .08 Uiso d R H . 0
C9A 1 .555(3) .349(2) .182(2) .045(5) Uiso d . C . 0
C91A 1 .522(3) .328(2) .300(2) .061(5) Uiso d . C . 1
C11A 1 .338(3) .300(2) -0.121(2) .049(5) Uiso d . C . 0
C12A 1 .327(2) .289(1) -.015(1) .031(4) Uiso d . C . 0
C13A 1 .458(3) .326(2) .034(1) .041(4) Uiso d . C . 0
C14A 1 .612(3) .378(2) -.044(2) .041(4) Uiso d . C . 0
C2B 1 -.012(3) .353(2) .394(2) .052(5) Uiso d . C . 0
C21B 1 -.021(3) .436(2) .302(2) .063(5) Uiso d . C . 0
C3B 1 -.086(3) .372(2) .500(2) .053(5) Uiso d . C . 0
H3B 1 -0.154(3) .437(2) .519(2) .08 Uiso d R H . 0
C4B 1 -.052(3) .290(2) .577(2) .062(5) Uiso d . C . 0
H4B 1 -.096(3) .299(2) .652(2) .08 Uiso d R H . 0
C5B 1 .091(3) .105(2) .623(2) .059(5) Uiso d . C . 0
H5B 1 .050(3) .107(2) .699(2) .08 Uiso d R H . 0
C6B 1 .185(3) .022(2) .592(2) .061(5) Uiso d . C . 0
H6B 1 .215(3) -.032(2) .645(2) .08 Uiso d R H . 0
C7B 1 .348(3) -.077(2) .440(2) .060(5) Uiso d . C . 0
H7B 1 .384(3) -0.135(2) .487(2) .08 Uiso d R H . 0
C8B 1 .399(3) -.083(2) .332(2) .085(6) Uiso d . C . 0
H8B 1 .463(3) -0.145(2) .304(2) .08 Uiso d R H . 0
C9B 1 .352(3) .004(2) .262(2) .050(5) Uiso d . C . 0
C91B 1 .396(3) .000(2) .141(2) .067(6) Uiso d . C . 0
H91B 1 .379(3) .070(2) .102(2) .08 Uiso d R H . 0
C11B 1 .043(3) .196(2) .552(2) .059(5) Uiso d . C . 0
C12B 1 .108(3) .184(2) .441(1) .039(4) Uiso d . C . 0
C13B 1 .206(2) .094(2) .405(1) .035(4) Uiso d . C . 0
C14B 1 .250(3) .008(2) .481(2) .049(5) Uiso d . C . 0

loop_
_atom_type_symbol
_atom_type_description
_atom_type_scat_dispersion_real
_atom_type_scat_dispersion_imag
_atom_type_scat_source
C C 0.0033 0.0016 'International Tables Vol C Tables 4.2.6.8 and 6.1.1.4'
H H 0.0000 0.0000 'International Tables Vol C Tables 4.2.6.8 and 6.1.1.4'
N N 0.0061 0.0033 'International Tables Vol C Tables 4.2.6.8 and 6.1.1.4'
O O 0.0106 0.0060 'International Tables Vol C Tables 4.2.6.8 and 6.1.1.4'
Cu Cu 0.3201 1.2651 'International Tables Vol C Tables 4.2.6.8 and 6.1.1.4'

loop_
_geom_angle_atom_site_label_1
_geom_angle_atom_site_label_2
_geom_angle_atom_site_label_3
_geom_angle
_geom_angle_publ_flag
N1B Cu N1A 166.7(7) yes
N1B Cu O21B 77.4(7) yes
N1A Cu O21B 93.6(6) yes
N1B Cu O21A 95.8(7) yes
N1A Cu O21A 75.2(6) yes
O21B Cu O21A 96.1(6) yes
N1B Cu N10B 78.2(7) yes
N1A Cu N10B 111.5(6) yes
O21B Cu N10B 154.8(6) yes
O21A Cu N10B 92.6(6) yes
N1B Cu N10A 112.7(7) yes
N1A Cu N10A 76.4(6) yes
O21B Cu N10A 88.2(5) yes
O21A Cu N10A 151.4(6) yes
N10B Cu N10A 95.4(6) yes
C21A O21A Cu 114.2(15) yes
C21B O21B Cu 112.7(14) no
C2A N1A C12A 115.6(16) no
C2A N1A Cu 122.5(11) no
C12A N1A Cu 121.2(14) no
C13A N10A C9A 121.0(16) no
C13A N10A Cu 108.2(13) no
C9A N10A Cu 130.5(11) no
C2B N1B C12B 120.6(17) no
C2B N1B Cu 120.5(14) no
C12B N1B Cu 118.9(13) no
C9B N10B C13B 117.3(16) no
C9B N10B Cu 135.5(13) no
C13B N10B Cu 107.2(12) no
C3A C2A N1A 122.1(17) no
C3A C2A C21A 129.(2) no
N1A C2A C21A 108.4(17) no
O21A C21A O22A 132.(2) no
O21A C21A C2A 118.(2) no
O22A C21A C2A 108.(2) no
C2A C3A C4A 123.(2) no
C3A C4A C11A 115.(2) no
C6A C5A C11A 119.1(19) no
C5A C6A C14A 123.8(19) no
C8A C7A C14A 122.4(19) no
C7A C8A C9A 122.(2) no
N10A C9A C8A 117.4(17) no
N10A C9A C91A 117.6(17) no
C8A C9A C91A 125.(2) no
O91C C91A O92C 123.(3) no
O91A C91A O92A 112.(3) no
O91C C91A C9A 115.(2) no
O92C C91A C9A 115.(2) no
O91A C91A C9A 112.(2) no
O92A C91A C9A 111.(3) no
C12A C11A C4A 121.3(17) no
C12A C11A C5A 118.(2) no
C4A C11A C5A 121.1(19) no
C11A C12A N1A 122.5(19) no
C11A C12A C13A 125.7(16) no
N1A C12A C13A 111.8(15) no
N10A C13A C12A 121.4(16) no
N10A C13A C14A 125.(2) no
C12A C13A C14A 113.5(16) no
C6A C14A C7A 127.9(18) no
C6A C14A C13A 120.(2) no
C7A C14A C13A 111.9(16) no
N1B C2B C3B 124.6(19) no
N1B C2B C21B 113.1(18) no
C3B C2B C21B 122.(2) no
O22B C21B O21B 123.(2) no
O22B C21B C2B 121.(2) no
O21B C21B C2B 116.(2) no
C4B C3B C2B 115.1(19) no
C11B C4B C3B 123.(2) no
C6B C5B C11B 124.(2) no
C5B C6B C14B 123.(2) no
C14B C7B C8B 122.(2) no
C7B C8B C9B 119.(2) no
N10B C9B C8B 123.2(19) no
N10B C9B C91B 114.8(18) no
C8B C9B C91B 122.(2) no
O91B C91B O92B 106.(2) no
O91B C91B C9B 108.6(18) no
O92B C91B C9B 109.(2) no
C4B C11B C12B 117.5(19) no
C4B C11B C5B 129.(2) no
C12B C11B C5B 113.6(19) no
N1B C12B C13B 117.6(16) no
N1B C12B C11B 119.2(17) no
C13B C12B C11B 123.2(17) no
C12B C13B N10B 118.0(16) no
C12B C13B C14B 119.4(16) no
N10B C13B C14B 122.5(16) no
C7B C14B C6B 128.(2) no
C7B C14B C13B 115.8(18) no
C6B C14B C13B 116.6(18) no

loop_
_geom_bond_atom_site_label_1
_geom_bond_atom_site_label_2
_geom_bond_distance
_geom_bond_publ_flag
Cu N1B 1.94(2) yes
Cu N1A 1.98(2) yes
Cu O21B 2.14(2) yes
Cu O21A 2.25(2) yes
Cu N10B 2.27(2) yes
Cu N10A 2.31(2) yes
O21A C21A 1.19(3) yes
O22A C21A 1.27(4) yes
O22B C21B 1.24(3) yes
O21B C21B 1.27(3) yes
O91A C91A 1.34(6) yes
O92A C91A 1.39(5) yes
O91C C91A 1.31(5) yes
O92C C91A 1.31(4) yes
O91B C91B 1.33(4) yes
O92B C91B 1.37(3) yes
N1A C2A 1.37(3) no
N1A C12A 1.38(2) no
N10A C13A 1.29(2) no
N10A C9A 1.35(3) no
N1B C2B 1.29(3) no
N1B C12B 1.37(3) no
N10B C9B 1.31(3) no
N10B C13B 1.39(2) no
C2A C3A 1.33(3) no
C2A C21A 1.57(3) no
C3A C4A 1.37(3) no
C4A C11A 1.39(3) no
C5A C6A 1.37(4) no
C5A C11A 1.48(3) no
C6A C14A 1.38(3) no
C7A C8A 1.29(3) no
C7A C14A 1.43(3) no
C8A C9A 1.46(3) no
C9A C91A 1.48(3) no
C11A C12A 1.35(3) no
C12A C13A 1.47(3) no
C13A C14A 1.48(2) no
C2B C3B 1.40(3) no
C2B C21B 1.49(3) no
C3B C4B 1.39(3) no
C4B C11B 1.38(3) no
C5B C6B 1.27(3) no
C5B C11B 1.46(3) no
C6B C14B 1.43(3) no
C7B C14B 1.35(3) no
C7B C8B 1.36(3) no
C8B C9B 1.40(3) no
C9B C91B 1.54(3) no
C11B C12B 1.43(3) no
C12B C13B 1.38(3) no
C13B C14B 1.44(3) no
